data_4102231
loop_
_publ_author_name
'Shigeru Arai'
'Yuka Koike'
'Hirohiko Hada'
'Atsushi Nishida'

_publ_section_title
;
 Catalytic Dicyanative [4+2] Cycloaddition Triggered by Cyanopalladation
 of Conjugated Enynes under Aerobic Conditions
;
_journal_name_full 'Journal of the American Chemical Society'
_journal_page_first 4522
_journal_page_last 4523
_journal_paper_doi 10.1021/ja910451j
_journal_volume 132
_journal_year 2010
_chemical_formula_sum 'C18 H19 N3 O2 S'
_chemical_formula_weight 341.42
_chemical_name_systematic
;

 ?

;
_space_group_IT_number 14
_symmetry_cell_setting monoclinic
_symmetry_space_group_name_Hall '-P 2ybc'
_symmetry_space_group_name_H-M 'P 1 21/c 1'
_atom_sites_solution_hydrogens geom
_atom_sites_solution_primary direct
_atom_sites_solution_secondary difmap
_audit_creation_method SHELXL-97
_cell_angle_alpha 90.00
_cell_angle_beta 101.148(5)
_cell_angle_gamma 90.00
_cell_formula_units_Z 4
_cell_length_a 13.255(4)
_cell_length_b 7.968(3)
_cell_length_c 16.547(5)
_cell_measurement_reflns_used 378
_cell_measurement_temperature 173
_cell_measurement_theta_max 17.98
_cell_measurement_theta_min 2.51
_cell_volume 1714.6(10)
_computing_cell_refinement 'Bruker SAINT'
_computing_data_collection 'Bruker APEX2'
_computing_data_reduction 'Bruker SAINT'
_computing_molecular_graphics 'Bruker SHELXTL'
_computing_publication_material 'Bruker SHELXTL'
_computing_structure_refinement 'SHELXL-97 (Sheldrick, 1997)'
_computing_structure_solution 'SHELXS-97 (Sheldrick, 1990)'
_diffrn_ambient_temperature 173
_diffrn_detector_area_resol_mean 8.333
_diffrn_measured_fraction_theta_full 0.982
_diffrn_measured_fraction_theta_max 0.982
_diffrn_measurement_device_type 'Bruker APEX-II CCD'
_diffrn_measurement_method '\f and \w scans'
_diffrn_radiation_monochromator graphite
_diffrn_radiation_source 'fine-focus sealed tube'
_diffrn_radiation_type MoK\a
_diffrn_radiation_wavelength 0.71073
_diffrn_reflns_av_R_equivalents 0.0703
_diffrn_reflns_av_sigmaI/netI 0.0718
_diffrn_reflns_limit_h_max 8
_diffrn_reflns_limit_h_min -12
_diffrn_reflns_limit_k_max 7
_diffrn_reflns_limit_k_min -6
_diffrn_reflns_limit_l_max 15
_diffrn_reflns_limit_l_min -15
_diffrn_reflns_number 4468
_diffrn_reflns_theta_full 19.39
_diffrn_reflns_theta_max 19.39
_diffrn_reflns_theta_min 2.51
_diffrn_standards_number 0
_exptl_absorpt_coefficient_mu 0.204
_exptl_absorpt_correction_T_max 0.9899
_exptl_absorpt_correction_T_min 0.9508
_exptl_absorpt_correction_type empirical
_exptl_absorpt_process_details
;
SADABS Sheldrick 1996
;
_exptl_crystal_colour colorless
_exptl_crystal_density_diffrn 1.323
_exptl_crystal_density_meas 0
_exptl_crystal_density_method 'not measured'
_exptl_crystal_description plate
_exptl_crystal_F_000 720
_exptl_crystal_size_max 0.25
_exptl_crystal_size_mid 0.10
_exptl_crystal_size_min 0.05
_refine_diff_density_max 0.164
_refine_diff_density_min -0.193
_refine_diff_density_rms 0.043
_refine_ls_extinction_coef 0.0023(5)
_refine_ls_extinction_expression Fc^*^=kFc[1+0.001xFc^2^\l^3^/sin(2\q)]^-1/4^
_refine_ls_extinction_method SHELXL
_refine_ls_goodness_of_fit_ref 0.980
_refine_ls_hydrogen_treatment constr
_refine_ls_matrix_type full
_refine_ls_number_parameters 220
_refine_ls_number_reflns 1448
_refine_ls_number_restraints 0
_refine_ls_restrained_S_all 0.980
_refine_ls_R_factor_all 0.0903
_refine_ls_R_factor_gt 0.0458
_refine_ls_shift/su_max 0.017
_refine_ls_shift/su_mean 0.003
_refine_ls_structure_factor_coef Fsqd
_refine_ls_weighting_details 'calc w=1/[\s^2^(Fo^2^)+(0.0183P)^2^+1.9404P] where P=(Fo^2^+2Fc^2^)/3'
_refine_ls_weighting_scheme calc
_refine_ls_wR_factor_gt 0.0744
_refine_ls_wR_factor_ref 0.0891
_reflns_number_gt 935
_reflns_number_total 1448
_reflns_threshold_expression >2sigma(I)
_cod_data_source_file ja910451j_si_002.cif
_cod_data_source_block harada026p21c
_cod_original_cell_volume 1714.5(9)
_cod_database_code 4102231

loop_
_symmetry_equiv_pos_as_xyz
'x, y, z'
'-x, y+1/2, -z+1/2'
'-x, -y, -z'
'x, -y-1/2, z-1/2'

loop_
_atom_site_label
_atom_site_type_symbol
_atom_site_fract_x
_atom_site_fract_y
_atom_site_fract_z
_atom_site_U_iso_or_equiv
_atom_site_adp_type
_atom_site_occupancy
_atom_site_symmetry_multiplicity
_atom_site_calc_flag
_atom_site_refinement_flags
C1 C 0.8835(5) 1.1735(7) 0.2036(3) 0.0374(15) Uani 1 1 d .
C2 C 0.9189(4) 1.0818(7) 0.2743(4) 0.0418(17) Uani 1 1 d .
H2 H 0.9859 1.0343 0.2837 0.050 Uiso 1 1 calc R
C3 C 0.8566(5) 1.0597(7) 0.3310(3) 0.0445(17) Uani 1 1 d .
H3 H 0.8821 0.9982 0.3799 0.053 Uiso 1 1 calc R
C4 C 0.7586(5) 1.1235(7) 0.3192(4) 0.0452(17) Uani 1 1 d .
C5 C 0.7235(5) 1.2172(7) 0.2477(4) 0.0476(17) Uani 1 1 d .
H5 H 0.6564 1.2646 0.2383 0.057 Uiso 1 1 calc R
C6 C 0.7856(5) 1.2410(7) 0.1908(3) 0.0434(17) Uani 1 1 d .
H6 H 0.7609 1.3044 0.1424 0.052 Uiso 1 1 calc R
C7 C 0.6913(5) 1.0915(7) 0.3804(4) 0.067(2) Uani 1 1 d .
H7A H 0.6441 0.9989 0.3610 0.101 Uiso 1 1 calc R
H7B H 0.6517 1.1928 0.3867 0.101 Uiso 1 1 calc R
H7C H 0.7341 1.0616 0.4336 0.101 Uiso 1 1 calc R
C8 C 0.8220(4) 1.0384(6) 0.0051(3) 0.0416(16) Uani 1 1 d .
H8A H 0.8309 1.0958 -0.0461 0.050 Uiso 1 1 calc R
H8B H 0.7698 1.0994 0.0291 0.050 Uiso 1 1 calc R
C9 C 0.7903(4) 0.8530(6) -0.0121(3) 0.0404(16) Uani 1 1 d .
H9 H 0.8238 0.8119 -0.0576 0.048 Uiso 1 1 calc R
C10 C 0.6781(5) 0.8319(7) -0.0388(3) 0.0405(16) Uani 1 1 d .
C11 C 0.6216(5) 0.7618(7) 0.0106(4) 0.0400(16) Uani 1 1 d .
C12 C 0.6645(4) 0.7029(7) 0.0976(3) 0.0430(16) Uani 1 1 d .
H12 H 0.6704 0.5778 0.0969 0.052 Uiso 1 1 calc R
C13 C 0.7713(4) 0.7759(7) 0.1303(3) 0.0426(16) Uani 1 1 d .
H13A H 0.7646 0.8954 0.1448 0.051 Uiso 1 1 calc R
H13B H 0.8035 0.7151 0.1809 0.051 Uiso 1 1 calc R
C14 C 0.8401(4) 0.7623(7) 0.0668(3) 0.0406(16) Uani 1 1 d .
H14 H 0.8523 0.6417 0.0549 0.049 Uiso 1 1 calc R
C15 C 0.9426(4) 0.8538(6) 0.0930(3) 0.0457(17) Uani 1 1 d .
H15A H 0.9657 0.8505 0.1536 0.055 Uiso 1 1 calc R
H15B H 0.9965 0.8033 0.0668 0.055 Uiso 1 1 calc R
C16 C 0.6335(5) 0.8927(7) -0.1233(3) 0.067(2) Uani 1 1 d .
H16A H 0.6648 0.8316 -0.1636 0.100 Uiso 1 1 calc R
H16B H 0.6472 1.0130 -0.1271 0.100 Uiso 1 1 calc R
H16C H 0.5590 0.8734 -0.1348 0.100 Uiso 1 1 calc R
C17 C 0.5127(6) 0.7344(7) -0.0179(4) 0.051(2) Uani 1 1 d .
C18 C 0.5945(6) 0.7486(9) 0.1533(4) 0.061(2) Uani 1 1 d .
N1 N 0.9196(3) 1.0287(5) 0.0638(3) 0.0416(13) Uani 1 1 d .
N2 N 0.4266(4) 0.7080(7) -0.0394(3) 0.0737(19) Uani 1 1 d .
N3 N 0.5443(5) 0.7886(9) 0.1971(3) 0.088(2) Uani 1 1 d .
O1 O 0.9267(3) 1.3340(4) 0.0781(2) 0.0544(12) Uani 1 1 d .
O2 O 1.0613(3) 1.1536(4) 0.1635(2) 0.0527(11) Uani 1 1 d .
S001 S 0.95589(13) 1.1836(2) 0.12563(9) 0.0467(5) Uani 1 1 d .

loop_
_atom_site_aniso_label
_atom_site_aniso_U_11
_atom_site_aniso_U_22
_atom_site_aniso_U_33
_atom_site_aniso_U_23
_atom_site_aniso_U_13
_atom_site_aniso_U_12
C1 0.040(5) 0.034(4) 0.036(4) -0.007(3) 0.000(3) -0.005(3)
C2 0.035(4) 0.048(4) 0.039(4) 0.001(4) -0.002(4) -0.001(3)
C3 0.054(5) 0.045(4) 0.034(4) 0.004(3) 0.009(4) 0.003(4)
C4 0.049(5) 0.035(4) 0.053(5) -0.006(3) 0.016(4) 0.001(4)
C5 0.043(5) 0.046(4) 0.050(4) 0.001(4) -0.001(4) 0.013(4)
C6 0.050(5) 0.041(4) 0.036(4) 0.001(3) 0.001(4) -0.003(4)
C7 0.072(5) 0.061(4) 0.076(5) 0.002(4) 0.031(4) 0.003(4)
C8 0.039(4) 0.049(4) 0.039(4) 0.006(3) 0.011(3) -0.005(3)
C9 0.045(5) 0.043(4) 0.034(4) -0.006(3) 0.010(3) -0.007(3)
C10 0.051(5) 0.037(4) 0.031(4) -0.002(3) 0.003(4) -0.006(4)
C11 0.036(5) 0.043(4) 0.038(4) 0.000(3) -0.003(4) -0.006(3)
C12 0.044(5) 0.049(4) 0.033(4) 0.010(3) 0.002(4) -0.008(4)
C13 0.037(4) 0.047(4) 0.040(4) 0.006(3) -0.001(3) -0.003(3)
C14 0.034(4) 0.040(4) 0.046(4) 0.002(3) 0.003(4) 0.004(3)
C15 0.040(4) 0.049(4) 0.047(4) 0.002(3) 0.005(3) 0.012(4)
C16 0.075(5) 0.081(5) 0.038(4) 0.009(4) -0.004(4) -0.019(4)
C17 0.063(6) 0.057(5) 0.030(4) 0.008(3) 0.003(4) -0.011(4)
C18 0.052(6) 0.099(6) 0.029(5) 0.021(4) -0.001(4) -0.015(5)
N1 0.037(3) 0.048(3) 0.038(3) -0.002(3) 0.002(3) -0.008(3)
N2 0.064(5) 0.097(4) 0.054(4) 0.021(3) -0.006(4) -0.019(4)
N3 0.071(5) 0.149(6) 0.043(4) 0.019(4) 0.012(4) -0.001(4)
O1 0.071(3) 0.043(2) 0.048(2) 0.009(2) 0.007(2) -0.012(2)
O2 0.031(3) 0.073(3) 0.051(3) -0.002(2) -0.001(2) -0.011(2)
S001 0.0463(13) 0.0492(11) 0.0433(10) 0.0009(10) 0.0054(9) -0.0100(10)

loop_
_atom_type_symbol
_atom_type_description
_atom_type_scat_dispersion_real
_atom_type_scat_dispersion_imag
_atom_type_scat_source
C C 0.0033 0.0016 'International Tables Vol C Tables 4.2.6.8 and 6.1.1.4'
H H 0.0000 0.0000 'International Tables Vol C Tables 4.2.6.8 and 6.1.1.4'
N N 0.0061 0.0033 'International Tables Vol C Tables 4.2.6.8 and 6.1.1.4'
O O 0.0106 0.0060 'International Tables Vol C Tables 4.2.6.8 and 6.1.1.4'
S S 0.1246 0.1234 'International Tables Vol C Tables 4.2.6.8 and 6.1.1.4'

loop_
_geom_angle_atom_site_label_1
_geom_angle_atom_site_label_2
_geom_angle_atom_site_label_3
_geom_angle
C6 C1 C2 119.3(5)
C6 C1 S001 120.0(5)
C2 C1 S001 120.2(5)
C3 C2 C1 119.7(6)
C3 C2 H2 120.2
C1 C2 H2 120.2
C2 C3 C4 122.1(6)
C2 C3 H3 119.0
C4 C3 H3 119.0
C3 C4 C5 117.9(6)
C3 C4 C7 120.8(6)
C5 C4 C7 121.3(6)
C6 C5 C4 120.4(6)
C6 C5 H5 119.8
C4 C5 H5 119.8
C5 C6 C1 120.6(5)
C5 C6 H6 119.7
C1 C6 H6 119.7
C4 C7 H7A 109.5
C4 C7 H7B 109.5
H7A C7 H7B 109.5
C4 C7 H7C 109.5
H7A C7 H7C 109.5
H7B C7 H7C 109.5
N1 C8 C9 104.3(4)
N1 C8 H8A 110.9
C9 C8 H8A 110.9
N1 C8 H8B 110.9
C9 C8 H8B 110.9
H8A C8 H8B 108.9
C10 C9 C14 116.5(5)
C10 C9 C8 112.7(5)
C14 C9 C8 103.7(4)
C10 C9 H9 107.9
C14 C9 H9 107.9
C8 C9 H9 107.9
C11 C10 C9 121.2(5)
C11 C10 C16 122.9(6)
C9 C10 C16 115.9(6)
C10 C11 C17 120.5(6)
C10 C11 C12 124.0(5)
C17 C11 C12 115.5(6)
C18 C12 C11 110.6(5)
C18 C12 C13 109.6(5)
C11 C12 C13 111.7(5)
C18 C12 H12 108.3
C11 C12 H12 108.3
C13 C12 H12 108.3
C14 C13 C12 111.5(5)
C14 C13 H13A 109.3
C12 C13 H13A 109.3
C14 C13 H13B 109.3
C12 C13 H13B 109.3
H13A C13 H13B 108.0
C13 C14 C15 112.9(4)
C13 C14 C9 109.8(4)
C15 C14 C9 103.3(4)
C13 C14 H14 110.2
C15 C14 H14 110.2
C9 C14 H14 110.2
N1 C15 C14 103.9(4)
N1 C15 H15A 111.0
C14 C15 H15A 111.0
N1 C15 H15B 111.0
C14 C15 H15B 111.0
H15A C15 H15B 109.0
C10 C16 H16A 109.5
C10 C16 H16B 109.5
H16A C16 H16B 109.5
C10 C16 H16C 109.5
H16A C16 H16C 109.5
H16B C16 H16C 109.5
N2 C17 C11 177.9(7)
N3 C18 C12 176.9(8)
C8 N1 C15 111.4(4)
C8 N1 S001 119.8(4)
C15 N1 S001 119.5(3)
O2 S001 O1 120.8(2)
O2 S001 N1 107.1(2)
O1 S001 N1 105.9(2)
O2 S001 C1 107.2(3)
O1 S001 C1 108.2(3)
N1 S001 C1 107.0(2)

loop_
_geom_bond_atom_site_label_1
_geom_bond_atom_site_label_2
_geom_bond_distance
C1 C6 1.383(7)
C1 C2 1.381(6)
C1 S001 1.752(6)
C2 C3 1.377(7)
C2 H2 0.9500
C3 C4 1.373(7)
C3 H3 0.9500
C4 C5 1.401(7)
C4 C7 1.494(7)
C5 C6 1.378(7)
C5 H5 0.9500
C6 H6 0.9500
C7 H7A 0.9800
C7 H7B 0.9800
C7 H7C 0.9800
C8 N1 1.462(6)
C8 C9 1.547(6)
C8 H8A 0.9900
C8 H8B 0.9900
C9 C10 1.477(7)
C9 C14 1.527(6)
C9 H9 1.0000
C10 C11 1.332(7)
C10 C16 1.490(6)
C11 C17 1.445(8)
C11 C12 1.516(7)
C12 C18 1.474(8)
C12 C13 1.530(6)
C12 H12 1.0000
C13 C14 1.522(7)
C13 H13A 0.9900
C13 H13B 0.9900
C14 C15 1.529(7)
C14 H14 1.0000
C15 N1 1.487(6)
C15 H15A 0.9900
C15 H15B 0.9900
C16 H16A 0.9800
C16 H16B 0.9800
C16 H16C 0.9800
C17 N2 1.148(7)
C18 N3 1.121(7)
N1 S001 1.616(4)
O1 S001 1.444(3)
O2 S001 1.436(4)

loop_
_geom_torsion_atom_site_label_1
_geom_torsion_atom_site_label_2
_geom_torsion_atom_site_label_3
_geom_torsion_atom_site_label_4
_geom_torsion
C6 C1 C2 C3 -0.3(8)
S001 C1 C2 C3 -173.0(4)
C1 C2 C3 C4 1.2(8)
C2 C3 C4 C5 -1.6(8)
C2 C3 C4 C7 177.5(5)
C3 C4 C5 C6 1.1(8)
C7 C4 C5 C6 -178.0(5)
C4 C5 C6 C1 -0.3(8)
C2 C1 C6 C5 -0.1(8)
S001 C1 C6 C5 172.5(4)
N1 C8 C9 C10 154.7(4)
N1 C8 C9 C14 27.9(5)
C14 C9 C10 C11 11.1(8)
C8 C9 C10 C11 -108.6(6)
C14 C9 C10 C16 -168.7(4)
C8 C9 C10 C16 71.6(6)
C9 C10 C11 C17 -176.9(5)
C16 C10 C11 C17 2.9(9)
C9 C10 C11 C12 1.9(8)
C16 C10 C11 C12 -178.4(5)
C10 C11 C12 C18 138.3(6)
C17 C11 C12 C18 -42.9(7)
C10 C11 C12 C13 15.9(8)
C17 C11 C12 C13 -165.3(5)
C18 C12 C13 C14 -168.7(5)
C11 C12 C13 C14 -45.7(6)
C12 C13 C14 C15 172.6(4)
C12 C13 C14 C9 58.0(6)
C10 C9 C14 C13 -40.6(6)
C8 C9 C14 C13 83.9(5)
C10 C9 C14 C15 -161.2(4)
C8 C9 C14 C15 -36.8(5)
C13 C14 C15 N1 -86.9(5)
C9 C14 C15 N1 31.6(5)
C10 C11 C17 N2 140(21)
C12 C11 C17 N2 -39(22)
C11 C12 C18 N3 -108(15)
C13 C12 C18 N3 16(15)
C9 C8 N1 C15 -8.2(5)
C9 C8 N1 S001 -154.7(4)
C14 C15 N1 C8 -14.7(6)
C14 C15 N1 S001 132.0(4)
C8 N1 S001 O2 -168.9(4)
C15 N1 S001 O2 47.3(4)
C8 N1 S001 O1 -38.8(4)
C15 N1 S001 O1 177.4(4)
C8 N1 S001 C1 76.5(4)
C15 N1 S001 C1 -67.4(5)
C6 C1 S001 O2 162.4(4)
C2 C1 S001 O2 -25.0(5)
C6 C1 S001 O1 30.8(5)
C2 C1 S001 O1 -156.6(4)
C6 C1 S001 N1 -82.9(5)
C2 C1 S001 N1 89.7(4)
